data_7203135
loop_
_publ_author_name
'Huang, Ping-Hsin'
'Shen, Jiun-Yi'
'Pu, Shin-Chien'
'Wen, Yuh-Sheng'
'Lin, Jiann T.'
'Chou, Pi-Tai'
'Yeh, Ming-Chang P.'

_publ_section_title
;
 Synthesis and characterization of new fluorescent two-photon
 absorption chromophores
;
_journal_issue 9
_journal_name_full 'Journal of Materials Chemistry'
_journal_page_first 850
_journal_paper_doi 10.1039/b512524c
_journal_volume 16
_journal_year 2006
_chemical_formula_moiety 'C52 H36 Cl4 N4 O S2'
_chemical_formula_sum 'C52 H36 Cl4 N4 O S2'
_chemical_formula_weight 938.77
_chemical_name_systematic
;
?
;
_space_group_IT_number 18
_symmetry_cell_setting orthorhombic
_symmetry_space_group_name_Hall 'P 2 2ab'
_symmetry_space_group_name_H-M 'P 21 21 2'
_atom_sites_solution_hydrogens geom
_atom_sites_solution_primary direct
_atom_sites_solution_secondary difmap
_audit_creation_method SHELXL-97
_cell_angle_alpha 90.00
_cell_angle_beta 90.00
_cell_angle_gamma 90.00
_cell_formula_units_Z 2
_cell_length_a 9.9509(2)
_cell_length_b 25.1959(5)
_cell_length_c 9.0316(2)
_cell_measurement_reflns_used 5468
_cell_measurement_temperature 100.0(1)
_cell_measurement_theta_max 26.35
_cell_measurement_theta_min 2.61
_cell_volume 2264.42(8)
_computing_cell_refinement 'Bruker SMART'
_computing_data_collection 'Bruker SMART'
_computing_data_reduction 'Bruker SAINT'
_computing_molecular_graphics 'Ortep-3 for Windows (Farrugia, 1997)'
_computing_publication_material 'WinGX publication routines (Farrugia, 1999)'
_computing_structure_refinement 'SHELXL-97 (Sheldrick, 1997)'
_computing_structure_solution 'SHELXS-97 (Sheldrick, 1997)'
_diffrn_ambient_temperature 100.0(1)
_diffrn_measured_fraction_theta_full 1.000
_diffrn_measured_fraction_theta_max 1.000
_diffrn_measurement_device_type 'CCD area detector'
_diffrn_measurement_method 'phi and omega scans'
_diffrn_radiation_monochromator graphite
_diffrn_radiation_source 'fine-focus sealed tube'
_diffrn_radiation_type MoK\a
_diffrn_radiation_wavelength 0.71073
_diffrn_reflns_av_R_equivalents 0.0384
_diffrn_reflns_av_sigmaI/netI 0.0355
_diffrn_reflns_limit_h_max 11
_diffrn_reflns_limit_h_min -10
_diffrn_reflns_limit_k_max 29
_diffrn_reflns_limit_k_min -29
_diffrn_reflns_limit_l_max 10
_diffrn_reflns_limit_l_min -10
_diffrn_reflns_number 19843
_diffrn_reflns_theta_full 25.03
_diffrn_reflns_theta_max 25.03
_diffrn_reflns_theta_min 1.62
_exptl_absorpt_coefficient_mu 0.398
_exptl_absorpt_correction_type none
_exptl_crystal_colour orange
_exptl_crystal_density_diffrn 1.377
_exptl_crystal_density_meas 0
_exptl_crystal_density_method 'not measured'
_exptl_crystal_description prism
_exptl_crystal_F_000 968
_exptl_crystal_size_max 0.22
_exptl_crystal_size_mid 0.16
_exptl_crystal_size_min 0.12
_refine_diff_density_max 0.318
_refine_diff_density_min -0.592
_refine_diff_density_rms 0.068
_refine_ls_abs_structure_details 'Flack H D (1983), Acta Cryst. A39, 876-881'
_refine_ls_abs_structure_Flack 0.01(1)
_refine_ls_extinction_method none
_refine_ls_goodness_of_fit_ref 1.110
_refine_ls_hydrogen_treatment mixed
_refine_ls_matrix_type full
_refine_ls_number_parameters 285
_refine_ls_number_reflns 3991
_refine_ls_number_restraints 0
_refine_ls_restrained_S_all 1.110
_refine_ls_R_factor_all 0.0551
_refine_ls_R_factor_gt 0.0464
_refine_ls_shift/su_max 0.000
_refine_ls_shift/su_mean 0.000
_refine_ls_structure_factor_coef Fsqd
_refine_ls_weighting_details 'calc w=1/[\s^2^(Fo^2^)+(0.0684P)^2^+1.9570P] where P=(Fo^2^+2Fc^2^)/3'
_refine_ls_weighting_scheme calc
_refine_ls_wR_factor_gt 0.1286
_refine_ls_wR_factor_ref 0.1349
_reflns_number_gt 3528
_reflns_number_total 3991
_reflns_threshold_expression >2sigma(I)
_cod_data_source_file b512524c.txt
_cod_data_source_block i6989
_cod_depositor_comments
;
The following automatic conversions were performed:
'_symmetry_cell_setting' value 'Orthorhombic' changed to 'orthorhombic'
according to '/home/saulius/struct/CIF-dictionaries/cif_core.dic'
dictionary named 'cif_core.dic' version 2.4.1 from 2010-06-29.

Automatic conversion script
Id: cif_fix_enum 1527 2010-12-29 10:47:43Z saulius 
;
_cod_original_sg_symbol_H-M P2(1)2(1)2
_cod_database_code 7203135

loop_
_symmetry_equiv_pos_as_xyz
'x, y, z'
'-x, -y, z'
'-x+1/2, y+1/2, -z'
'x+1/2, -y+1/2, -z'

loop_
_atom_site_label
_atom_site_type_symbol
_atom_site_fract_x
_atom_site_fract_y
_atom_site_fract_z
_atom_site_U_iso_or_equiv
_atom_site_adp_type
_atom_site_occupancy
_atom_site_symmetry_multiplicity
_atom_site_calc_flag
_atom_site_refinement_flags
_atom_site_disorder_assembly
_atom_site_disorder_group
Cl1 Cl 0.64788(15) 0.94081(6) 0.70872(15) 0.0627(4) Uani 1 1 d . . .
Cl2 Cl 0.92743(14) 0.92224(6) 0.79567(16) 0.0617(4) Uani 1 1 d . . .
S1 S 0.64932(9) 0.55583(4) 0.86038(10) 0.0235(2) Uani 1 1 d . . .
O1 O 1.0000 0.5000 0.7169(4) 0.0210(8) Uani 1 2 d S . .
N3 N 0.9343(3) 0.50930(13) 0.9485(4) 0.0283(7) Uani 1 1 d . . .
N30 N -0.1971(3) 0.68430(11) 0.9359(3) 0.0186(6) Uani 1 1 d . . .
C1 C 0.7820(5) 0.9629(2) 0.8209(6) 0.0547(14) Uani 1 1 d . . .
H1A H 0.7544 0.9619 0.9262 0.066 Uiso 1 1 calc R . .
H1B H 0.8042 1.0001 0.7953 0.066 Uiso 1 1 calc R . .
C2 C 0.9011(4) 0.51390(13) 0.8109(4) 0.0225(8) Uani 1 1 d . . .
C12 C 0.7739(3) 0.53151(13) 0.7481(4) 0.0204(8) Uani 1 1 d . . .
C13 C 0.7381(4) 0.53055(14) 0.6037(4) 0.0231(8) Uani 1 1 d . . .
H13 H 0.7948 0.5180 0.5268 0.028 Uiso 1 1 calc R . .
C14 C 0.6072(3) 0.55029(14) 0.5800(4) 0.0228(8) Uani 1 1 d . . .
H14 H 0.5665 0.5527 0.4851 0.027 Uiso 1 1 calc R . .
C15 C 0.5450(3) 0.56555(13) 0.7084(4) 0.0222(8) Uani 1 1 d . . .
C16 C 0.4162(4) 0.58671(14) 0.7305(4) 0.0229(8) Uani 1 1 d . . .
C17 C 0.3061(3) 0.60516(14) 0.7540(4) 0.0222(8) Uani 1 1 d . . .
C21 C 0.1801(3) 0.62652(13) 0.7949(4) 0.0194(7) Uani 1 1 d . . .
C22 C 0.0711(3) 0.63070(13) 0.6954(4) 0.0212(8) Uani 1 1 d . . .
H22 H 0.0825 0.6200 0.5953 0.025 Uiso 1 1 calc R . .
C23 C -0.0507(3) 0.64994(13) 0.7406(4) 0.0186(7) Uani 1 1 d . . .
H23 H -0.1227 0.6526 0.6719 0.022 Uiso 1 1 calc R . .
C24 C -0.0699(3) 0.66594(13) 0.8893(4) 0.0171(7) Uani 1 1 d . . .
C25 C 0.0377(3) 0.66345(13) 0.9861(4) 0.0184(7) Uani 1 1 d . . .
H25 H 0.0270 0.6756 1.0849 0.022 Uiso 1 1 calc R . .
C26 C 0.1591(4) 0.64375(13) 0.9419(4) 0.0207(8) Uani 1 1 d . . .
H26 H 0.2306 0.6416 1.0113 0.025 Uiso 1 1 calc R . .
C31 C -0.2795(3) 0.71424(13) 0.8377(4) 0.0190(8) Uani 1 1 d . . .
C32 C -0.2270(4) 0.75627(14) 0.7569(4) 0.0237(8) Uani 1 1 d . . .
H32 H -0.1351 0.7656 0.7677 0.028 Uiso 1 1 calc R . .
C33 C -0.3075(4) 0.78440(15) 0.6613(4) 0.0286(9) Uani 1 1 d . . .
H33 H -0.2703 0.8128 0.6054 0.034 Uiso 1 1 calc R . .
C34 C -0.4422(4) 0.77181(16) 0.6457(4) 0.0283(9) Uani 1 1 d . . .
H34 H -0.4975 0.7914 0.5797 0.034 Uiso 1 1 calc R . .
C35 C -0.4956(4) 0.73013(15) 0.7279(4) 0.0267(9) Uani 1 1 d . . .
H35 H -0.5880 0.7214 0.7184 0.032 Uiso 1 1 calc R . .
C36 C -0.4154(3) 0.70137(14) 0.8231(4) 0.0209(8) Uani 1 1 d . . .
H36 H -0.4524 0.6729 0.8786 0.025 Uiso 1 1 calc R . .
C41 C -0.2380(3) 0.67691(14) 1.0859(4) 0.0180(7) Uani 1 1 d . . .
C42 C -0.3127(3) 0.71542(14) 1.1573(4) 0.0205(8) Uani 1 1 d . . .
H42 H -0.3390 0.7465 1.1054 0.025 Uiso 1 1 calc R . .
C43 C -0.3493(4) 0.70881(15) 1.3045(4) 0.0259(8) Uani 1 1 d . . .
H43 H -0.4013 0.7353 1.3525 0.031 Uiso 1 1 calc R . .
C44 C -0.3109(4) 0.66416(16) 1.3813(4) 0.0280(9) Uani 1 1 d . . .
H44 H -0.3335 0.6602 1.4829 0.034 Uiso 1 1 calc R . .
C45 C -0.2389(4) 0.62517(16) 1.3085(4) 0.0277(9) Uani 1 1 d . . .
H45 H -0.2139 0.5939 1.3604 0.033 Uiso 1 1 calc R . .
C46 C -0.2027(3) 0.63073(14) 1.1621(4) 0.0211(8) Uani 1 1 d . . .
H46 H -0.1540 0.6034 1.1134 0.025 Uiso 1 1 calc R . .

loop_
_atom_site_aniso_label
_atom_site_aniso_U_11
_atom_site_aniso_U_22
_atom_site_aniso_U_33
_atom_site_aniso_U_23
_atom_site_aniso_U_13
_atom_site_aniso_U_12
Cl1 0.0680(9) 0.0670(8) 0.0533(8) 0.0058(7) -0.0032(7) -0.0034(7)
Cl2 0.0549(8) 0.0680(8) 0.0621(8) 0.0019(7) 0.0221(7) 0.0062(7)
S1 0.0177(4) 0.0244(5) 0.0285(5) -0.0038(4) 0.0014(4) 0.0041(4)
O1 0.0145(16) 0.0190(17) 0.029(2) 0.000 0.000 0.0055(14)
N3 0.0191(15) 0.0335(18) 0.0322(19) -0.0001(15) 0.0003(14) 0.0078(14)
N30 0.0158(14) 0.0229(15) 0.0172(15) 0.0041(12) 0.0033(12) 0.0030(12)
C1 0.051(3) 0.057(3) 0.056(3) -0.007(3) 0.007(3) 0.000(3)
C2 0.0186(17) 0.0151(17) 0.034(2) 0.0015(16) 0.0054(16) -0.0004(15)
C12 0.0138(16) 0.0160(16) 0.031(2) 0.0004(15) 0.0054(16) 0.0019(14)
C13 0.0190(18) 0.0213(18) 0.029(2) 0.0015(15) 0.0069(16) 0.0025(15)
C14 0.0206(18) 0.0232(19) 0.0245(19) 0.0018(15) 0.0007(15) 0.0033(16)
C15 0.0148(16) 0.0179(18) 0.034(2) 0.0034(16) -0.0008(15) 0.0000(14)
C16 0.0216(19) 0.0204(17) 0.027(2) 0.0001(15) 0.0014(16) -0.0017(15)
C17 0.0188(19) 0.0195(17) 0.028(2) -0.0011(16) -0.0003(16) -0.0011(15)
C21 0.0139(17) 0.0158(16) 0.0285(19) 0.0012(15) -0.0001(15) 0.0000(13)
C22 0.0216(18) 0.0194(17) 0.0224(18) 0.0009(15) 0.0015(16) -0.0023(15)
C23 0.0166(17) 0.0181(16) 0.0213(18) 0.0014(14) -0.0020(15) 0.0010(14)
C24 0.0155(16) 0.0143(16) 0.0214(18) 0.0011(14) 0.0033(14) 0.0012(14)
C25 0.0205(18) 0.0168(17) 0.0180(17) 0.0007(14) -0.0009(14) 0.0000(15)
C26 0.0170(17) 0.0181(17) 0.0270(19) 0.0024(15) -0.0055(16) 0.0012(15)
C31 0.0179(16) 0.0209(17) 0.0182(18) -0.0019(14) -0.0009(15) 0.0043(14)
C32 0.0214(18) 0.0267(19) 0.023(2) 0.0028(16) 0.0052(15) 0.0039(16)
C33 0.039(2) 0.0237(19) 0.023(2) 0.0041(16) 0.0089(17) 0.0060(17)
C34 0.037(2) 0.032(2) 0.0158(19) -0.0020(16) -0.0036(17) 0.0205(18)
C35 0.0223(18) 0.032(2) 0.026(2) -0.0117(18) -0.0056(17) 0.0085(16)
C36 0.0216(17) 0.0209(18) 0.0204(18) -0.0043(15) 0.0008(15) 0.0013(15)
C41 0.0137(16) 0.0228(18) 0.0176(17) 0.0006(14) -0.0028(14) -0.0029(14)
C42 0.0164(17) 0.0252(18) 0.0201(19) 0.0014(15) -0.0009(14) 0.0015(15)
C43 0.0203(17) 0.034(2) 0.0231(19) -0.0056(16) -0.0037(17) 0.0002(17)
C44 0.0225(19) 0.043(2) 0.0181(18) -0.0002(17) 0.0003(15) -0.0020(17)
C45 0.0238(19) 0.034(2) 0.025(2) 0.0097(17) 0.0010(17) 0.0016(17)
C46 0.0181(17) 0.0210(18) 0.024(2) -0.0002(15) -0.0004(15) 0.0011(14)

loop_
_atom_type_symbol
_atom_type_description
_atom_type_scat_dispersion_real
_atom_type_scat_dispersion_imag
_atom_type_scat_source
Cl Cl 0.1484 0.1585 'International Tables Vol C Tables 4.2.6.8 and 6.1.1.4'
S S 0.1246 0.1234 'International Tables Vol C Tables 4.2.6.8 and 6.1.1.4'
O O 0.0106 0.0060 'International Tables Vol C Tables 4.2.6.8 and 6.1.1.4'
N N 0.0061 0.0033 'International Tables Vol C Tables 4.2.6.8 and 6.1.1.4'
C C 0.0033 0.0016 'International Tables Vol C Tables 4.2.6.8 and 6.1.1.4'
H H 0.0000 0.0000 'International Tables Vol C Tables 4.2.6.8 and 6.1.1.4'

loop_
_geom_angle_atom_site_label_1
_geom_angle_atom_site_label_2
_geom_angle_atom_site_label_3
_geom_angle
_geom_angle_site_symmetry_1
_geom_angle_site_symmetry_3
_geom_angle_publ_flag
C12 S1 C15 90.87(18) . . ?
C2 O1 C2 101.8(4) 2_765 . ?
C2 N3 N3 105.7(2) . 2_765 ?
C24 N30 C31 120.3(3) . . ?
C24 N30 C41 119.8(3) . . ?
C31 N30 C41 119.7(3) . . ?
Cl1 C1 Cl2 111.0(3) . . ?
Cl1 C1 H1A 109.4 . . ?
Cl2 C1 H1A 109.4 . . ?
Cl1 C1 H1B 109.4 . . ?
Cl2 C1 H1B 109.4 . . ?
H1A C1 H1B 108.0 . . ?
N3 C2 O1 113.4(3) . . ?
N3 C2 C12 128.6(3) . . ?
O1 C2 C12 118.0(3) . . ?
C13 C12 C2 126.8(3) . . ?
C13 C12 S1 112.7(3) . . ?
C2 C12 S1 120.5(3) . . ?
C12 C13 C14 112.5(3) . . ?
C12 C13 H13 123.7 . . ?
C14 C13 H13 123.7 . . ?
C15 C14 C13 112.8(3) . . ?
C15 C14 H14 123.6 . . ?
C13 C14 H14 123.6 . . ?
C14 C15 C16 129.9(4) . . ?
C14 C15 S1 111.0(3) . . ?
C16 C15 S1 119.1(3) . . ?
C17 C16 C15 178.1(4) . . ?
C16 C17 C21 174.9(4) . . ?
C17 C21 C22 122.9(3) . . ?
C17 C21 C26 119.6(3) . . ?
C22 C21 C26 117.4(3) . . ?
C23 C22 C21 121.1(3) . . ?
C23 C22 H22 119.4 . . ?
C21 C22 H22 119.4 . . ?
C22 C23 C24 120.3(3) . . ?
C22 C23 H23 119.9 . . ?
C24 C23 H23 119.9 . . ?
C25 C24 N30 121.3(3) . . ?
C25 C24 C23 118.8(3) . . ?
N30 C24 C23 119.8(3) . . ?
C26 C25 C24 121.1(3) . . ?
C26 C25 H25 119.5 . . ?
C24 C25 H25 119.5 . . ?
C25 C26 C21 121.2(3) . . ?
C25 C26 H26 119.4 . . ?
C21 C26 H26 119.4 . . ?
C32 C31 C36 119.5(3) . . ?
C32 C31 N30 121.0(3) . . ?
C36 C31 N30 119.6(3) . . ?
C33 C32 C31 120.3(4) . . ?
C33 C32 H32 119.8 . . ?
C31 C32 H32 119.8 . . ?
C32 C33 C34 120.7(4) . . ?
C32 C33 H33 119.7 . . ?
C34 C33 H33 119.7 . . ?
C33 C34 C35 119.2(3) . . ?
C33 C34 H34 120.4 . . ?
C35 C34 H34 120.4 . . ?
C36 C35 C34 120.5(4) . . ?
C36 C35 H35 119.7 . . ?
C34 C35 H35 119.7 . . ?
C35 C36 C31 119.8(4) . . ?
C35 C36 H36 120.1 . . ?
C31 C36 H36 120.1 . . ?
C42 C41 C46 119.4(3) . . ?
C42 C41 N30 120.3(3) . . ?
C46 C41 N30 120.3(3) . . ?
C41 C42 C43 120.2(3) . . ?
C41 C42 H42 119.9 . . ?
C43 C42 H42 119.9 . . ?
C44 C43 C42 120.6(4) . . ?
C44 C43 H43 119.7 . . ?
C42 C43 H43 119.7 . . ?
C43 C44 C45 119.0(4) . . ?
C43 C44 H44 120.5 . . ?
C45 C44 H44 120.5 . . ?
C46 C45 C44 121.3(4) . . ?
C46 C45 H45 119.3 . . ?
C44 C45 H45 119.3 . . ?
C45 C46 C41 119.4(3) . . ?
C45 C46 H46 120.3 . . ?
C41 C46 H46 120.3 . . ?

loop_
_geom_bond_atom_site_label_1
_geom_bond_atom_site_label_2
_geom_bond_distance
_geom_bond_site_symmetry_2
_geom_bond_publ_flag
Cl1 C1 1.766(6) . ?
Cl2 C1 1.788(5) . ?
S1 C12 1.714(4) . ?
S1 C15 1.739(4) . ?
O1 C2 1.346(4) 2_765 ?
O1 C2 1.346(4) . ?
N3 C2 1.291(5) . ?
N3 N3 1.389(6) 2_765 ?
N30 C24 1.412(4) . ?
N30 C31 1.424(4) . ?
N30 C41 1.427(4) . ?
C1 H1A 0.9900 . ?
C1 H1B 0.9900 . ?
C2 C12 1.457(5) . ?
C12 C13 1.352(6) . ?
C13 C14 1.411(5) . ?
C13 H13 0.9500 . ?
C14 C15 1.369(5) . ?
C14 H14 0.9500 . ?
C15 C16 1.402(5) . ?
C16 C17 1.209(5) . ?
C17 C21 1.413(5) . ?
C21 C22 1.413(5) . ?
C21 C26 1.413(5) . ?
C22 C23 1.368(5) . ?
C22 H22 0.9500 . ?
C23 C24 1.415(5) . ?
C23 H23 0.9500 . ?
C24 C25 1.384(5) . ?
C25 C26 1.365(5) . ?
C25 H25 0.9500 . ?
C26 H26 0.9500 . ?
C31 C32 1.388(5) . ?
C31 C36 1.396(5) . ?
C32 C33 1.374(5) . ?
C32 H32 0.9500 . ?
C33 C34 1.384(6) . ?
C33 H33 0.9500 . ?
C34 C35 1.392(6) . ?
C34 H34 0.9500 . ?
C35 C36 1.379(5) . ?
C35 H35 0.9500 . ?
C36 H36 0.9500 . ?
C41 C42 1.381(5) . ?
C41 C46 1.397(5) . ?
C42 C43 1.389(5) . ?
C42 H42 0.9500 . ?
C43 C44 1.376(5) . ?
C43 H43 0.9500 . ?
C44 C45 1.383(6) . ?
C44 H44 0.9500 . ?
C45 C46 1.377(5) . ?
C45 H45 0.9500 . ?
C46 H46 0.9500 . ?
